data_7114943
loop_
_publ_author_name
'Ungureanu, Ioana'
'Klotz, Philippe'
'Schoenfelder, Ang\`ele'
'Mann, Andr\'e'

_publ_section_title
;
 2-Phenyl-N-tosylazetidine as a formal 1,4 dipole precursor
;
_journal_issue 11
_journal_name_full 'Chemical Communications'
_journal_page_first 958
_journal_paper_doi 10.1039/b101168p
_journal_year 2001
_chemical_formula_moiety 'C22 H27 N O2 S'
_chemical_formula_sum 'C22 H27 N O2 S'
_chemical_formula_weight 369.53
_chemical_name_systematic ' ?'
_space_group_IT_number 14
_symmetry_cell_setting monoclinic
_symmetry_space_group_name_Hall '-P 2yn'
_symmetry_space_group_name_H-M 'P 1 21/n 1'
_cell_angle_alpha 90
_cell_angle_beta 101.626(8)
_cell_angle_gamma 90
_cell_formula_units_Z 4
_cell_length_a 9.4881(3)
_cell_length_b 18.6503(8)
_cell_length_c 11.1767(5)
_cell_measurement_temperature 293
_cell_volume 1937.21(15)
_computing_publication_material CIFGEN_IN_OpenMoleN_(_1997)
_computing_structure_refinement LSFM_OpenMoleN_(_1997)
_computing_structure_solution Direct_methods_(SIR,_Burla_et_al.,_1989)
_diffrn_ambient_temperature 293
_diffrn_measurement_details
;
8028 reflections were collected using program Collect
("Collect" Data collection software, Nonius B.V., 1998)
The conditions were as follow : crystal to detector distance =  35. mm.
Scan angle =  2.0 deg 1 scans of   30 sec per frame.
Data collection was divided into  3 set(s)
with the following starting angles and number of frames :

Set 1 Theta =    6.00 Omega =    0.00 Kappa =    0.00   90 frames
Set 2 Theta =   -4.50 Kappa = -172.00 Phi   =    0.00   21 frames
Set 3 Theta =   -5.20 Kappa = -167.00 Phi   =    0.00   20 frames
Friedel pairs were averaged. Internal R = 0.04
;
_diffrn_measurement_device_type KappaCCD
_diffrn_measurement_method '\p scans'
_diffrn_radiation_monochromator graphite
_diffrn_radiation_type Mo-K\a
_diffrn_radiation_wavelength 0.71073
_diffrn_reflns_av_R_equivalents 0.040
_diffrn_reflns_av_sigmaI/netI 0.333
_diffrn_reflns_limit_h_max 12
_diffrn_reflns_limit_h_min -12
_diffrn_reflns_limit_k_max 22
_diffrn_reflns_limit_k_min -24
_diffrn_reflns_limit_l_max 14
_diffrn_reflns_limit_l_min -14
_diffrn_reflns_number 8028
_diffrn_reflns_theta_max 27.49
_diffrn_reflns_theta_min 2.5
_diffrn_source xray_tube
_diffrn_standards_decay_% 0
_exptl_absorpt_coefficient_mu 0.183
_exptl_absorpt_correction_type none
_exptl_crystal_colour colorless
_exptl_crystal_density_diffrn 1.27
_exptl_crystal_density_method none
_exptl_crystal_description prism
_exptl_crystal_F_000 792
_exptl_crystal_size_max 0.20
_exptl_crystal_size_mid 0.16
_exptl_crystal_size_min 0.12
_refine_diff_density_max 0.284
_refine_diff_density_min -0.279
_refine_ls_extinction_method none
_refine_ls_goodness_of_fit_all 2.291
_refine_ls_goodness_of_fit_ref 1.213
_refine_ls_hydrogen_treatment noref
_refine_ls_matrix_type full
_refine_ls_number_constraints 0
_refine_ls_number_parameters 235
_refine_ls_number_reflns 2079
_refine_ls_number_restraints 0
_refine_ls_R_factor_all 0.104
_refine_ls_R_factor_gt 0.046
_refine_ls_shift/esd_mean 0.004
_refine_ls_shift/su_max 0.018
_refine_ls_structure_factor_coef F
_refine_ls_weighting_details 'w = 4Fo^2^/(\s^2^(Fo^2^) + 0.0064 Fo^4^)'
_refine_ls_weighting_scheme calc
_refine_ls_wR_factor_all 0.122
_refine_ls_wR_factor_ref 0.067
_reflns_number_gt 2079
_reflns_number_total 4539
_reflns_threshold_expression >3.0\s(I)
_cod_data_source_file b101168p.txt
_cod_data_source_block st526
_cod_depositor_comments
;
The following automatic conversions were performed:

'_refine_ls_weighting_scheme' value '4Fo^2^/(\s^2^(Fo^2^) + 0.0064
Fo^4^)' was changed to 'calc'. New tag '_refine_ls_weighting_details'
was created. The value of the new tag was set to 'w =
4Fo^2^/(\s^2^(Fo^2^) + 0.0064 Fo^4^)'.

Automatic conversion script
Id: cif_fix_values 3143 2015-03-26 13:38:13Z robertas 
;
_cod_original_cell_volume 1937.2(3)
_cod_database_code 7114943

loop_
_symmetry_equiv_pos_as_xyz
x,y,z
1/2-x,1/2+y,1/2-z
-x,-y,-z
1/2+x,1/2-y,1/2+z

loop_
_atom_site_label
_atom_site_fract_x
_atom_site_fract_y
_atom_site_fract_z
_atom_site_U_iso_or_equiv
_atom_site_adp_type
_atom_site_calc_flag
_atom_site_calc_attached_atom
_atom_site_type_symbol
S 0.45587(7) 0.25493(4) 1.06096(7) 0.0513(4) Uani ? ? S
O1 0.4917(2) 0.3204(1) 1.1285(2) 0.072(1) Uani ? ? O
O2 0.3507(2) 0.2566(1) 0.9481(2) 0.065(1) Uani ? ? O
C1 0.3930(2) 0.1932(2) 1.1594(2) 0.044(1) Uani ? ? C
C2 0.2597(3) 0.1600(2) 1.1228(2) 0.049(2) Uani ? ? C
C3 0.2118(3) 0.1131(2) 1.2010(3) 0.054(2) Uani ? ? C
C4 0.2942(3) 0.0966(2) 1.3160(2) 0.050(2) Uani ? ? C
C5 0.4283(3) 0.1303(2) 1.3493(2) 0.053(2) Uani ? ? C
C6 0.4757(3) 0.1782(2) 1.2734(2) 0.049(2) Uani ? ? C
C7 0.2382(3) 0.0455(2) 1.3993(3) 0.077(2) Uani ? ? C
N 0.6067(2) 0.2220(1) 1.0409(2) 0.043(1) Uani ? ? N
C8 0.7429(3) 0.2626(2) 1.0820(3) 0.053(2) Uani ? ? C
C9 0.8593(3) 0.2156(2) 1.0453(3) 0.052(2) Uani ? ? C
C10 0.7869(2) 0.1433(1) 1.0014(2) 0.040(1) Uani ? ? C
C11 0.6264(2) 0.1659(1) 0.9487(2) 0.038(1) Uani ? ? C
C12 0.6134(3) 0.2010(2) 0.8211(2) 0.048(2) Uani ? ? C
C13 0.6220(3) 0.1475(2) 0.7207(2) 0.055(2) Uani ? ? C
C14 0.5149(3) 0.0877(2) 0.7157(3) 0.053(2) Uani ? ? C
C15 0.5294(3) 0.0515(1) 0.8395(2) 0.045(2) Uani ? ? C
C16 0.5161(2) 0.1052(1) 0.9403(2) 0.039(1) Uani ? ? C
C17 0.8102(2) 0.0868(1) 1.1016(2) 0.039(1) Uani ? ? C
C18 0.8447(2) 0.0162(2) 1.0763(3) 0.047(2) Uani ? ? C
C19 0.8738(3) -0.0348(2) 1.1677(3) 0.054(2) Uani ? ? C
C20 0.8655(3) -0.0172(2) 1.2874(3) 0.057(2) Uani ? ? C
C21 0.8326(3) 0.0511(2) 1.3143(3) 0.057(2) Uani ? ? C
C22 0.8043(3) 0.1025(2) 1.2233(2) 0.050(2) Uani ? ? C
H1 0.2023 0.1697 1.0446 0.0646 Uiso calc C2 H
H2 0.1201 0.0913 1.1760 0.0711 Uiso calc C3 H
H3 0.4877 0.1196 1.4263 0.0705 Uiso calc C5 H
H4 0.5659 0.2013 1.2991 0.0643 Uiso calc C6 H
H5 0.1460 0.0286 1.3601 0.0969 Uiso calc C7 H
H6 0.3024 0.0061 1.4177 0.0969 Uiso calc C7 H
H7 0.2307 0.0695 1.4727 0.0969 Uiso calc C7 H
H8 0.7614 0.2695 1.1680 0.0726 Uiso calc C8 H
H9 0.7383 0.3079 1.0424 0.0726 Uiso calc C8 H
H10 0.9358 0.2082 1.1134 0.0675 Uiso calc C9 H
H11 0.8956 0.2377 0.9811 0.0675 Uiso calc C9 H
H12 0.8266 0.1194 0.9408 0.0521 Uiso calc C10 H
H13 0.6893 0.2347 0.8251 0.0628 Uiso calc C12 H
H14 0.5236 0.2251 0.8011 0.0628 Uiso calc C12 H
H15 0.7161 0.1276 0.7350 0.0730 Uiso calc C13 H
H16 0.6038 0.1718 0.6445 0.0730 Uiso calc C13 H
H17 0.5310 0.0532 0.6574 0.0710 Uiso calc C14 H
H18 0.4205 0.1066 0.6920 0.0710 Uiso calc C14 H
H19 0.6208 0.0289 0.8596 0.0607 Uiso calc C15 H
H20 0.4558 0.0164 0.8347 0.0607 Uiso calc C15 H
H21 0.4221 0.1252 0.9234 0.0516 Uiso calc C16 H
H22 0.5312 0.0806 1.0163 0.0516 Uiso calc C16 H
H23 0.8481 0.0030 0.9948 0.0627 Uiso calc C18 H
H24 0.8996 -0.0821 1.1490 0.0769 Uiso calc C19 H
H25 0.8827 -0.0526 1.3497 0.0763 Uiso calc C20 H
H26 0.8291 0.0636 1.3960 0.0741 Uiso calc C21 H
H27 0.7801 0.1498 1.2438 0.0648 Uiso calc C22 H

loop_
_atom_site_aniso_label
_atom_site_aniso_U_11
_atom_site_aniso_U_22
_atom_site_aniso_U_33
_atom_site_aniso_U_12
_atom_site_aniso_U_13
_atom_site_aniso_U_23
_atom_site_aniso_type_symbol
S 0.0548(4) 0.0384(4) 0.0640(5) 0.0067(3) 0.0115(4) -0.0004(4) S
O1 0.089(1) 0.037(1) 0.112(2) -0.000(1) 0.027(1) -0.021(1) O
O2 0.058(1) 0.066(1) 0.070(1) 0.016(1) -0.001(1) 0.017(1) O
C1 0.042(1) 0.044(1) 0.046(1) 0.004(1) 0.011(1) -0.011(1) C
C2 0.042(1) 0.057(2) 0.050(2) 0.003(1) 0.009(1) -0.010(2) C
C3 0.045(1) 0.059(2) 0.060(2) -0.006(1) 0.010(1) -0.021(2) C
C4 0.053(1) 0.053(2) 0.046(2) 0.001(1) 0.014(1) -0.013(1) C
C5 0.045(1) 0.071(2) 0.046(2) 0.004(1) 0.009(1) -0.008(2) C
C6 0.039(1) 0.061(2) 0.049(2) -0.004(1) 0.011(1) -0.007(1) C
C7 0.080(2) 0.082(2) 0.070(2) -0.008(2) 0.035(1) -0.003(2) C
N 0.047(1) 0.036(1) 0.047(1) -0.0071(9) 0.009(1) -0.005(1) N
C8 0.060(2) 0.039(2) 0.062(2) -0.013(1) -0.002(1) 0.001(2) C
C9 0.046(1) 0.055(2) 0.055(2) -0.012(1) 0.010(1) 0.007(2) C
C10 0.038(1) 0.043(1) 0.040(1) -0.005(1) 0.010(1) 0.000(1) C
C11 0.044(1) 0.032(1) 0.040(1) -0.004(1) 0.007(1) 0.003(1) C
C12 0.057(2) 0.043(2) 0.044(2) -0.007(1) 0.009(1) 0.009(1) C
C13 0.062(2) 0.064(2) 0.041(2) -0.001(2) 0.008(1) 0.010(2) C
C14 0.061(2) 0.055(2) 0.045(2) 0.001(1) 0.003(1) -0.004(2) C
C15 0.044(1) 0.039(1) 0.051(2) -0.004(1) -0.004(1) -0.000(1) C
C16 0.038(1) 0.038(1) 0.042(1) -0.006(1) 0.004(1) 0.002(1) C
C17 0.033(1) 0.041(1) 0.043(1) -0.002(1) 0.005(1) -0.003(1) C
C18 0.041(1) 0.048(2) 0.053(2) 0.004(1) 0.002(1) -0.006(1) C
C19 0.055(2) 0.038(2) 0.077(2) 0.006(1) -0.004(2) 0.003(2) C
C20 0.054(2) 0.055(2) 0.063(2) 0.001(1) 0.003(1) 0.019(2) C
C21 0.062(2) 0.063(2) 0.047(2) 0.007(1) 0.014(1) 0.010(2) C
C22 0.054(1) 0.045(2) 0.051(2) 0.007(1) 0.013(1) 0.005(1) C

loop_
_atom_type_symbol
_atom_type_scat_dispersion_real
_atom_type_scat_dispersion_imag
_atom_type_scat_source
C 0.002 0.002 International_Tables_Vol_IV_Table_2.3.1
H 0.000 0.000 International_Tables_Vol_IV_Table_2.3.1
N 0.004 0.003 International_Tables_Vol_IV_Table_2.3.1
O 0.008 0.006 International_Tables_Vol_IV_Table_2.3.1
S 0.110 0.124 International_Tables_Vol_IV_Table_2.3.1

loop_
_geom_angle_atom_site_label_1
_geom_angle_atom_site_label_2
_geom_angle_atom_site_label_3
_geom_angle
O1 S O2 119.3(1)
O1 S C1 107.4(1)
O1 S N 105.8(1)
O2 S C1 107.2(1)
O2 S N 111.3(1)
C1 S N 104.9(1)
S C1 C2 120.3(3)
S C1 C6 120.1(2)
C2 C1 C6 119.6(3)
C1 C2 C3 119.5(3)
C2 C3 C4 121.9(3)
C3 C4 C5 117.1(3)
C3 C4 C7 120.5(3)
C5 C4 C7 122.4(3)
C4 C5 C6 121.4(3)
C1 C6 C5 120.4(3)
S N C8 120.2(2)
S N C11 126.5(2)
C8 N C11 110.1(2)
N C8 C9 104.8(2)
C8 C9 C10 106.6(2)
C9 C10 C11 102.6(2)
C9 C10 C17 112.4(2)
C11 C10 C17 116.5(2)
N C11 C10 100.1(2)
N C11 C12 109.7(2)
N C11 C16 112.2(2)
C10 C11 C12 110.4(2)
C10 C11 C16 114.9(2)
C12 C11 C16 109.2(2)
C11 C12 C13 113.4(2)
C12 C13 C14 112.3(2)
C13 C14 C15 111.0(3)
C14 C15 C16 111.9(2)
C11 C16 C15 111.9(2)
C10 C17 C18 120.5(3)
C10 C17 C22 122.7(3)
C18 C17 C22 116.7(3)
C17 C18 C19 121.2(3)
C18 C19 C20 120.4(3)
C19 C20 C21 119.5(3)
C20 C21 C22 120.5(3)
C17 C22 C21 121.8(3)

loop_
_geom_bond_atom_site_label_1
_geom_bond_atom_site_label_2
_geom_bond_distance
S O1 1.439(2)
S O2 1.442(2)
S C1 1.777(3)
S N 1.613(2)
C1 C2 1.393(4)
C1 C6 1.383(4)
C2 C3 1.376(4)
C3 C4 1.398(4)
C4 C5 1.400(4)
C4 C7 1.502(5)
C5 C6 1.370(4)
N C8 1.489(4)
N C11 1.507(4)
C8 C9 1.530(5)
C9 C10 1.548(4)
C10 C11 1.576(4)
C10 C17 1.520(4)
C11 C12 1.551(4)
C11 C16 1.532(4)
C12 C13 1.516(4)
C13 C14 1.503(4)
C14 C15 1.521(4)
C15 C16 1.531(4)
C17 C18 1.400(4)
C17 C22 1.404(4)
C18 C19 1.382(4)
C19 C20 1.395(5)
C20 C21 1.358(5)
C21 C22 1.385(4)
